data_4061092
loop_
_publ_author_name
'Choukroun, Robert'
'Lorber, Christian'
'Vendier, Laure'
'Donnadieu, Bruno'

_publ_section_title
;
Mono and Homobimetallic Vanadium Complexes: Borane Adducts of
Vanada(IV)azirine Complexes
;
_journal_issue 23
_journal_name_full Organometallics
_journal_page_first 5488
_journal_page_last 5492
_journal_paper_doi 10.1021/om049488t
_journal_volume 23
_journal_year 2004
_chemical_formula_moiety 'C26 H4 B1 F18 N1'
_chemical_formula_sum 'C26 H4 B F18 N'
_chemical_formula_weight 683.11
_space_group_IT_number 2
_space_group_name_Hall '-P 1'
_space_group_name_H-M_alt 'P -1'
_symmetry_cell_setting triclinic
_symmetry_Int_Tables_number 2
_symmetry_space_group_name_Hall '-P 1'
_symmetry_space_group_name_H-M 'P -1'
_cell_angle_alpha 65.416(5)
_cell_angle_beta 71.510(5)
_cell_angle_gamma 83.317(5)
_cell_formula_units_Z 2
_cell_length_a 8.897(5)
_cell_length_b 12.017(5)
_cell_length_c 13.367(5)
_cell_measurement_temperature 180(2)
_cell_measurement_wavelength 0.71073
_cell_volume 1232.3(10)
_diffrn_ambient_temperature 180
_exptl_crystal_density_diffrn 1.841
_cod_database_code 4061092

loop_
_symmetry_equiv_pos_as_xyz
'x, y, z'
'-x, -y, -z'

loop_
_atom_site_label
_atom_site_type_symbol
_atom_site_fract_x
_atom_site_fract_y
_atom_site_fract_z
_atom_site_U_iso_or_equiv
_atom_site_adp_type
_atom_site_occupancy
_atom_site_symmetry_multiplicity
_atom_site_calc_flag
_atom_site_refinement_flags
_atom_site_disorder_assembly
_atom_site_disorder_group
C1 C 0.551(2) 0.7087(18) 0.585(2) 0.132(6) Uani 1 1 d . . .
C2 C 0.463(2) 0.675(2) 0.7056(17) 0.129(5) Uani 1 1 d . . .
C3 C 0.387(2) 0.563(2) 0.7674(19) 0.138(6) Uani 1 1 d . . .
H3 H 0.3891 0.5064 0.7345 0.165 Uiso 1 1 calc R . .
C4 C 0.308(2) 0.5392(18) 0.8820(18) 0.137(6) Uani 1 1 d . . .
H4 H 0.2584 0.4612 0.9296 0.164 Uiso 1 1 calc R . .
C5 C 0.297(2) 0.623(2) 0.9319(17) 0.129(6) Uani 1 1 d . . .
C6 C 0.370(2) 0.728(2) 0.8692(19) 0.150(7) Uani 1 1 d . . .
H6 H 0.3658 0.7839 0.9034 0.181 Uiso 1 1 calc R . .
C7 C 0.458(2) 0.7618(17) 0.752(2) 0.151(7) Uani 1 1 d . . .
H7 H 0.5098 0.8393 0.706 0.181 Uiso 1 1 calc R . .
C8 C 0.206(4) 0.593(3) 1.052(2) 0.169(9) Uani 1 1 d . . .
C111 C 0.615(3) 0.814(2) 0.2853(18) 0.144(7) Uani 1 1 d . . .
C112 C 0.486(3) 0.8963(19) 0.289(2) 0.145(7) Uani 1 1 d . . .
C113 C 0.388(3) 0.928(2) 0.225(2) 0.155(8) Uani 1 1 d . . .
C114 C 0.426(4) 0.880(3) 0.1384(19) 0.169(9) Uani 1 1 d . . .
C115 C 0.549(3) 0.804(2) 0.134(3) 0.177(12) Uani 1 1 d . . .
C116 C 0.646(3) 0.776(2) 0.197(2) 0.166(10) Uani 1 1 d . . .
C121 C 0.849(2) 0.6664(18) 0.3648(14) 0.120(5) Uani 1 1 d . . .
C122 C 0.786(3) 0.560(2) 0.3912(16) 0.147(8) Uani 1 1 d . . .
C123 C 0.861(2) 0.452(3) 0.403(2) 0.159(12) Uani 1 1 d . . .
C124 C 1.013(5) 0.4539(15) 0.3804(16) 0.170(12) Uani 1 1 d . . .
C125 C 1.100(2) 0.551(2) 0.3489(13) 0.124(6) Uani 1 1 d . . .
C126 C 1.020(3) 0.6647(18) 0.3440(14) 0.132(6) Uani 1 1 d . . .
C131 C 0.827(2) 0.9125(18) 0.3313(18) 0.138(6) Uani 1 1 d . . .
C132 C 0.839(2) 0.966(2) 0.4053(18) 0.144(7) Uani 1 1 d . . .
C133 C 0.899(2) 1.080(2) 0.369(3) 0.141(7) Uani 1 1 d . . .
C134 C 0.973(2) 1.147(2) 0.258(2) 0.136(6) Uani 1 1 d . . .
C135 C 0.976(3) 1.099(3) 0.180(3) 0.154(7) Uani 1 1 d . . .
C136 C 0.906(2) 0.991(3) 0.213(2) 0.142(6) Uani 1 1 d . . .
B1 B 0.738(3) 0.7855(18) 0.3607(18) 0.122(7) Uani 1 1 d . . .
N1 N 0.6237(18) 0.7411(15) 0.4890(14) 0.139(6) Uani 1 1 d . . .
F1 F 0.2850(17) 0.5066(16) 1.1205(11) 0.197(5) Uani 1 1 d . . .
F2 F 0.1986(15) 0.6852(12) 1.0829(10) 0.189(5) Uani 1 1 d . . .
F3 F 0.0665(16) 0.5455(14) 1.0849(10) 0.181(5) Uani 1 1 d . . .
F12 F 0.4653(11) 0.9344(9) 0.3777(9) 0.149(3) Uani 1 1 d . . .
F13 F 0.2734(13) 1.0080(11) 0.2454(10) 0.171(4) Uani 1 1 d . . .
F14 F 0.3189(15) 0.9245(11) 0.0735(11) 0.171(4) Uani 1 1 d . . .
F15 F 0.5653(13) 0.7739(11) 0.0402(9) 0.160(4) Uani 1 1 d . . .
F16 F 0.7615(12) 0.7031(10) 0.1674(8) 0.146(3) Uani 1 1 d . . .
F22 F 0.6287(14) 0.5475(9) 0.4155(10) 0.148(4) Uani 1 1 d . . .
F23 F 0.8013(13) 0.3463(9) 0.4265(9) 0.146(3) Uani 1 1 d . . .
F24 F 1.1242(12) 0.3541(10) 0.3815(8) 0.154(4) Uani 1 1 d . . .
F25 F 1.2685(13) 0.5700(9) 0.3274(8) 0.148(3) Uani 1 1 d . . .
F26 F 1.1013(11) 0.7708(10) 0.3149(8) 0.143(3) Uani 1 1 d . . .
F32 F 0.7669(13) 0.8995(10) 0.5225(10) 0.160(4) Uani 1 1 d . . .
F33 F 0.8988(13) 1.1173(10) 0.4518(11) 0.175(4) Uani 1 1 d . . .
F34 F 1.0376(14) 1.2521(11) 0.2256(12) 0.173(4) Uani 1 1 d . . .
F35 F 1.0428(15) 1.1614(12) 0.0688(13) 0.176(4) Uani 1 1 d . . .
F36 F 0.9122(12) 0.9415(11) 0.1351(9) 0.166(4) Uani 1 1 d . . .

loop_
_atom_site_aniso_label
_atom_site_aniso_U_11
_atom_site_aniso_U_22
_atom_site_aniso_U_33
_atom_site_aniso_U_23
_atom_site_aniso_U_13
_atom_site_aniso_U_12
C1 0.115(13) 0.132(15) 0.154(19) -0.065(16) -0.040(13) 0.015(11)
C2 0.113(13) 0.148(16) 0.119(15) -0.056(15) -0.023(11) 0.008(12)
C3 0.123(14) 0.151(17) 0.135(17) -0.065(15) -0.013(12) -0.023(13)
C4 0.111(12) 0.149(15) 0.154(18) -0.068(15) -0.029(12) -0.010(11)
C5 0.135(15) 0.134(15) 0.109(16) -0.047(14) -0.020(12) -0.012(13)
C6 0.132(15) 0.20(2) 0.128(16) -0.095(18) -0.006(13) 0.009(15)
C7 0.139(15) 0.130(14) 0.19(2) -0.081(16) -0.032(14) 0.009(12)
C8 0.19(3) 0.18(2) 0.12(2) -0.06(2) -0.04(2) 0.02(2)
C111 0.139(17) 0.175(18) 0.127(15) -0.076(15) -0.022(13) -0.024(15)
C112 0.115(15) 0.139(16) 0.153(19) -0.058(15) -0.002(14) -0.001(13)
C113 0.120(16) 0.168(19) 0.17(2) -0.044(18) -0.071(16) 0.013(15)
C114 0.19(3) 0.20(2) 0.115(17) -0.064(18) -0.035(16) -0.04(2)
C115 0.118(17) 0.160(19) 0.21(3) -0.09(2) 0.024(18) 0.022(14)
C116 0.100(15) 0.21(2) 0.19(2) -0.07(2) -0.076(17) 0.032(15)
C121 0.101(13) 0.132(15) 0.099(12) -0.032(11) -0.012(10) -0.006(12)
C122 0.18(2) 0.125(16) 0.118(15) -0.065(14) 0.000(15) -0.007(18)
C123 0.090(13) 0.25(4) 0.141(19) -0.10(2) 0.004(12) -0.044(18)
C124 0.34(4) 0.059(10) 0.082(12) -0.014(9) -0.039(18) -0.020(18)
C125 0.111(14) 0.158(18) 0.083(11) -0.044(12) -0.020(10) 0.041(14)
C126 0.160(18) 0.134(15) 0.090(12) -0.042(12) -0.018(12) -0.023(15)
C131 0.140(15) 0.147(16) 0.109(14) -0.051(14) -0.030(12) 0.041(13)
C132 0.132(15) 0.17(2) 0.113(16) -0.060(16) -0.007(12) 0.013(14)
C133 0.136(16) 0.107(14) 0.18(2) -0.068(17) -0.031(15) -0.006(12)
C134 0.111(15) 0.141(19) 0.15(2) -0.046(19) -0.044(14) 0.003(14)
C135 0.140(18) 0.141(19) 0.16(2) -0.04(2) -0.039(17) -0.013(15)
C136 0.129(15) 0.17(2) 0.117(17) -0.062(17) -0.026(13) 0.007(14)
B1 0.124(15) 0.110(14) 0.115(16) -0.046(13) -0.007(14) -0.010(13)
N1 0.143(12) 0.149(13) 0.130(13) -0.079(12) -0.010(10) -0.010(10)
F1 0.191(12) 0.267(16) 0.125(10) -0.092(11) -0.032(8) 0.042(11)
F2 0.217(12) 0.184(11) 0.147(9) -0.081(9) -0.004(8) -0.014(9)
F3 0.143(9) 0.252(15) 0.138(10) -0.088(10) -0.004(8) -0.033(10)
F12 0.130(7) 0.158(8) 0.158(8) -0.079(8) -0.024(6) 0.018(6)
F13 0.128(8) 0.171(10) 0.200(12) -0.067(9) -0.043(7) 0.009(8)
F14 0.164(10) 0.186(10) 0.165(10) -0.066(9) -0.059(8) 0.015(8)
F15 0.161(9) 0.187(10) 0.132(8) -0.074(8) -0.027(7) -0.003(8)
F16 0.126(7) 0.162(8) 0.144(8) -0.070(7) -0.028(6) 0.021(7)
F22 0.127(8) 0.151(9) 0.168(9) -0.078(8) -0.030(7) 0.003(7)
F23 0.154(9) 0.135(7) 0.154(9) -0.068(7) -0.037(7) -0.006(7)
F24 0.166(9) 0.162(9) 0.133(8) -0.074(7) -0.020(6) -0.002(7)
F25 0.135(8) 0.172(9) 0.141(8) -0.078(7) -0.031(6) 0.018(7)
F26 0.124(7) 0.160(8) 0.140(8) -0.070(7) -0.020(6) 0.000(6)
F32 0.169(9) 0.169(9) 0.149(9) -0.093(9) -0.013(7) -0.016(7)
F33 0.177(9) 0.175(9) 0.212(11) -0.126(10) -0.036(8) -0.008(7)
F34 0.160(10) 0.122(7) 0.216(13) -0.059(9) -0.034(8) -0.019(7)
F35 0.175(11) 0.169(10) 0.157(11) -0.037(9) -0.043(9) -0.036(8)
F36 0.151(9) 0.216(12) 0.138(9) -0.089(9) -0.018(6) -0.023(8)

loop_
_geom_bond_atom_site_label_1
_geom_bond_atom_site_label_2
_geom_bond_distance
_geom_bond_site_symmetry_2
_geom_bond_publ_flag
C1 N1 1.15(2) . ?
C1 C2 1.46(3) . ?
C2 C3 1.37(2) . ?
C2 C7 1.41(2) . ?
C3 C4 1.39(2) . ?
C4 C5 1.40(2) . ?
C5 C6 1.29(2) . ?
C5 C8 1.46(3) . ?
C6 C7 1.42(2) . ?
C8 F3 1.29(3) . ?
C8 F2 1.31(2) . ?
C8 F1 1.37(3) . ?
C111 C116 1.38(3) . ?
C111 C112 1.43(3) . ?
C111 B1 1.63(3) . ?
C112 C113 1.33(3) . ?
C112 F12 1.39(2) . ?
C113 F13 1.36(2) . ?
C113 C114 1.43(3) . ?
C114 C115 1.35(3) . ?
C114 F14 1.40(3) . ?
C115 C116 1.31(3) . ?
C115 F15 1.40(3) . ?
C116 F16 1.34(3) . ?
C121 C122 1.32(2) . ?
C121 C126 1.45(2) . ?
C121 B1 1.64(2) . ?
C122 F22 1.34(3) . ?
C122 C123 1.36(3) . ?
C123 C124 1.29(3) . ?
C123 F23 1.31(3) . ?
C124 C125 1.32(3) . ?
C124 F24 1.46(3) . ?
C125 C126 1.45(2) . ?
C125 F25 1.46(2) . ?
C126 F26 1.388(19) . ?
C131 C132 1.42(3) . ?
C131 C136 1.44(3) . ?
C131 B1 1.64(3) . ?
C132 C133 1.36(2) . ?
C132 F32 1.40(2) . ?
C133 C134 1.34(3) . ?
C133 F33 1.35(2) . ?
C134 F34 1.29(2) . ?
C134 C135 1.38(3) . ?
C135 F35 1.32(3) . ?
C135 C136 1.34(3) . ?
C136 F36 1.38(2) . ?
B1 N1 1.59(2) . ?

loop_
_cod_related_entry_id
_cod_related_entry_database
_cod_related_entry_code
1 ChemSpider 21153431
